data_7157973
loop_
_publ_author_name
'Wei, Ran'
'Gao, Li'
'Li, Gaihui'
'Tang, Li'
'Zhang, Guoshun'
'Zheng, Feilang'
'Song, Heng'
'Li, Qingshan'
'Ban, Shurong'

_publ_section_title
;
 Squaramide-catalysed asymmetric Friedel-Crafts alkylation of naphthol and
 unsaturated pyrazolones.
;
_journal_issue 15
_journal_name_full 'Organic &amp; biomolecular chemistry'
_journal_page_first 3370
_journal_page_last 3373
_journal_paper_doi 10.1039/d1ob00347j
_journal_volume 19
_journal_year 2021
_chemical_absolute_configuration ad
_chemical_formula_moiety 'C27 H22 N2 O2, 0.5(C H2 Cl2)'
_chemical_formula_sum 'C27.5 H23 Cl N2 O2'
_chemical_formula_weight 448.93
_space_group_crystal_system monoclinic
_space_group_IT_number 4
_space_group_name_Hall 'P 2yb'
_space_group_name_H-M_alt 'P 1 21 1'
_atom_sites_solution_hydrogens geom
_audit_creation_method SHELXL-2014/7
_audit_update_record
;
2021-01-05 deposited with the CCDC.	2021-03-18 downloaded from the CCDC.
;
_cell_angle_alpha 90
_cell_angle_beta 96.396(2)
_cell_angle_gamma 90
_cell_formula_units_Z 4
_cell_length_a 15.2574(2)
_cell_length_b 8.05500(10)
_cell_length_c 18.4264(4)
_cell_measurement_reflns_used 8936
_cell_measurement_temperature 193(2)
_cell_measurement_theta_max 75.962
_cell_measurement_theta_min 2.413
_cell_volume 2250.48(6)
_computing_structure_refinement 'SHELXL-2014/7 (Sheldrick, 2014)'
_diffrn_ambient_temperature 193(2)
_diffrn_measured_fraction_theta_full 0.996
_diffrn_measured_fraction_theta_max 0.978
_diffrn_measurement_device_type CCD
_diffrn_measurement_method \w\k
_diffrn_radiation_type CuK\a
_diffrn_radiation_wavelength 1.54178
_diffrn_reflns_av_R_equivalents 0.0535
_diffrn_reflns_av_unetI/netI 0.0442
_diffrn_reflns_Laue_measured_fraction_full 0.996
_diffrn_reflns_Laue_measured_fraction_max 0.978
_diffrn_reflns_limit_h_max 19
_diffrn_reflns_limit_h_min -16
_diffrn_reflns_limit_k_max 10
_diffrn_reflns_limit_k_min -10
_diffrn_reflns_limit_l_max 22
_diffrn_reflns_limit_l_min -23
_diffrn_reflns_number 24009
_diffrn_reflns_point_group_measured_fraction_full 0.986
_diffrn_reflns_point_group_measured_fraction_max 0.952
_diffrn_reflns_theta_full 67.679
_diffrn_reflns_theta_max 75.962
_diffrn_reflns_theta_min 2.413
_diffrn_source 'fine-focus sealed tube'
_exptl_absorpt_coefficient_mu 1.721
_exptl_absorpt_correction_T_max 0.998
_exptl_absorpt_correction_T_min 0.996
_exptl_absorpt_correction_type multi-scan
_exptl_absorpt_process_details ' Higashi, T. (1995)'
_exptl_crystal_colour ??colourless??
_exptl_crystal_density_diffrn 1.325
_exptl_crystal_description needle
_exptl_crystal_F_000 940
_exptl_crystal_size_max 0.09
_exptl_crystal_size_mid 0.03
_exptl_crystal_size_min 0.02
_refine_diff_density_max 0.731
_refine_diff_density_min -0.336
_refine_diff_density_rms 0.074
_refine_ls_abs_structure_details
;
 Flack x determined using 2931 quotients [(I+)-(I-)]/[(I+)+(I-)]
 (Parsons, Flack and Wagner, Acta Cryst. B69 (2013) 249-259).
;
_refine_ls_abs_structure_Flack 0.037(7)
_refine_ls_extinction_method none
_refine_ls_goodness_of_fit_ref 1.082
_refine_ls_hydrogen_treatment constr
_refine_ls_matrix_type full
_refine_ls_number_parameters 586
_refine_ls_number_reflns 8936
_refine_ls_number_restraints 1
_refine_ls_restrained_S_all 1.082
_refine_ls_R_factor_all 0.0711
_refine_ls_R_factor_gt 0.0613
_refine_ls_shift/su_max 0.000
_refine_ls_shift/su_mean 0.000
_refine_ls_structure_factor_coef Fsqd
_refine_ls_weighting_details 'w=1/[\s^2^(Fo^2^)+(0.1137P)^2^+0.1530P] where P=(Fo^2^+2Fc^2^)/3'
_refine_ls_weighting_scheme calc
_refine_ls_wR_factor_gt 0.1605
_refine_ls_wR_factor_ref 0.1680
_reflns_Friedel_coverage 0.813
_reflns_Friedel_fraction_full 0.975
_reflns_Friedel_fraction_max 0.922
_reflns_number_gt 7555
_reflns_number_total 8936
_reflns_threshold_expression 'I > 2\s(I)'
_cod_data_source_file d1ob00347j2.cif
_cod_data_source_block BSR-1-100K
_cod_depositor_comments
;
The following automatic conversions were performed:

data item '_exptl_absorpt_correction_type' value 'Multi-scan' was
changed to 'multi-scan' in accordance with the
/home/data/users/saulius/crontab/automatic-downloads/rss-feeds/RSC/lib/dictionaries/cif_core.dic
dictionary named 'cif_core.dic' version 2.4.2 last updated on
2011-04-26.

Automatic conversion script
Id: cif_fix_values 7556 2019-12-06 15:28:31Z antanas 

 Adding full bibliography for 7157973.cif.

2024-11-08
Z value and formula fixed to values more according to usual
chemical conventions.                 miguel
;
_cod_original_formula_sum 'C55 H46 Cl2 N4 O4'
_cod_original_formula_weight 897.86
_cod_original_formula_moiety '2(C27 H22 N2 O2), C H2 Cl2'
_cod_original_formula_units_Z 2
_cod_original_sg_symbol_H-M 'P 21'
_cod_database_code 7157973
_shelx_shelxl_version_number 2014/7
_shelx_space_group_comment
;
The symmetry employed for this shelxl refinement is uniquely defined
by the following loop, which should always be used as a source of
symmetry information in preference to the above space-group names.
They are only intended as comments.
;

loop_
_space_group_symop_operation_xyz
'x, y, z'
'-x, y+1/2, -z'

loop_
_atom_site_label
_atom_site_type_symbol
_atom_site_fract_x
_atom_site_fract_y
_atom_site_fract_z
_atom_site_U_iso_or_equiv
_atom_site_adp_type
_atom_site_occupancy
_atom_site_site_symmetry_order
_atom_site_calc_flag
_atom_site_refinement_flags_posn
_atom_site_refinement_flags_adp
_atom_site_refinement_flags_occupancy
_atom_site_disorder_assembly
_atom_site_disorder_group
Cl1 Cl 0.16308(7) 0.27865(13) 0.52898(6) 0.0458(3) Uani 1 1 d . . . . .
Cl2 Cl 0.33530(7) 0.28639(15) 0.47252(7) 0.0529(3) Uani 1 1 d . . . . .
N1B N 0.68896(17) 0.0387(3) 0.10695(16) 0.0232(6) Uani 1 1 d . . . . .
N1A N 0.17571(18) -0.4590(3) 0.11091(15) 0.0236(6) Uani 1 1 d . . . . .
N2B N 0.71100(18) -0.0751(3) 0.16103(16) 0.0233(6) Uani 1 1 d . . . . .
H2BA H 0.7046 -0.1809 0.1569 0.028 Uiso 1 1 calc R U . . .
N2A N 0.21387(18) -0.5730(3) 0.15999(16) 0.0246(6) Uani 1 1 d . . . . .
H2AA H 0.2156 -0.6786 0.1533 0.029 Uiso 1 1 calc R U . . .
O1A O 0.18440(16) 0.0876(3) 0.17886(13) 0.0264(5) Uani 1 1 d . . . . .
H1AA H 0.1806 0.0062 0.1520 0.040 Uiso 1 1 calc R U . . .
O1B O 0.69279(15) 0.5826(3) 0.17330(13) 0.0238(5) Uani 1 1 d . . . . .
H1BA H 0.6916 0.5000 0.1472 0.036 Uiso 1 1 calc R U . . .
O2A O 0.16784(16) -0.1717(3) 0.10370(14) 0.0292(5) Uani 1 1 d . . . . .
O2B O 0.68614(16) 0.3257(3) 0.09813(14) 0.0281(5) Uani 1 1 d . . . . .
C1B C 0.6711(2) 0.2619(5) 0.3993(2) 0.0277(7) Uani 1 1 d . . . . .
H1BB H 0.7158 0.1887 0.3902 0.033 Uiso 1 1 calc R U . . .
C1A C 0.1702(2) -0.2503(4) 0.4007(2) 0.0265(7) Uani 1 1 d . . . . .
H1AB H 0.2126 -0.3249 0.3884 0.032 Uiso 1 1 calc R U . . .
C2A C 0.1338(3) -0.2724(5) 0.4648(2) 0.0344(8) Uani 1 1 d . . . . .
H2AB H 0.1526 -0.3600 0.4955 0.041 Uiso 1 1 calc R U . . .
C2B C 0.6314(3) 0.2446(5) 0.4621(2) 0.0334(8) Uani 1 1 d . . . . .
H2BB H 0.6500 0.1607 0.4950 0.040 Uiso 1 1 calc R U . . .
C3A C 0.0678(3) -0.1630(5) 0.4846(2) 0.0382(9) Uani 1 1 d . . . . .
H3AA H 0.0441 -0.1769 0.5285 0.046 Uiso 1 1 calc R U . . .
C3B C 0.5628(3) 0.3518(5) 0.4778(2) 0.0359(9) Uani 1 1 d . . . . .
H3BA H 0.5371 0.3408 0.5210 0.043 Uiso 1 1 calc R U . . .
C4A C 0.0397(3) -0.0380(5) 0.4386(2) 0.0380(9) Uani 1 1 d . . . . .
H4AA H -0.0052 0.0311 0.4509 0.046 Uiso 1 1 calc R U . . .
C4B C 0.5348(3) 0.4717(5) 0.4285(2) 0.0367(9) Uani 1 1 d . . . . .
H4BA H 0.4877 0.5393 0.4375 0.044 Uiso 1 1 calc R U . . .
C5B C 0.5753(2) 0.4966(4) 0.3637(2) 0.0284(7) Uani 1 1 d . . . . .
C5A C 0.0764(2) -0.0092(4) 0.3727(2) 0.0288(7) Uani 1 1 d . . . . .
C6A C 0.1447(2) -0.1160(4) 0.35249(18) 0.0215(6) Uani 1 1 d . . . . .
C6B C 0.6454(2) 0.3898(4) 0.34747(19) 0.0223(6) Uani 1 1 d . . . . .
C7A C 0.18413(19) -0.0845(4) 0.28639(17) 0.0195(6) Uani 1 1 d . . . . .
C7B C 0.68725(19) 0.4161(4) 0.28194(18) 0.0200(6) Uani 1 1 d . . . . .
C8B C 0.6569(2) 0.5454(4) 0.23599(19) 0.0226(6) Uani 1 1 d . . . . .
C8A C 0.1523(2) 0.0491(4) 0.24290(19) 0.0236(6) Uani 1 1 d . . . . .
C9A C 0.0857(2) 0.1538(4) 0.2638(2) 0.0324(8) Uani 1 1 d . . . . .
H9AA H 0.0668 0.2435 0.2343 0.039 Uiso 1 1 calc R U . . .
C9B C 0.5869(2) 0.6491(4) 0.2527(2) 0.0293(7) Uani 1 1 d . . . . .
H9BA H 0.5679 0.7349 0.2210 0.035 Uiso 1 1 calc R U . . .
C10B C 0.5467(2) 0.6252(5) 0.3147(2) 0.0331(8) Uani 1 1 d . . . . .
H10A H 0.5005 0.6939 0.3245 0.040 Uiso 1 1 calc R U . . .
C10A C 0.0481(2) 0.1255(5) 0.3271(2) 0.0357(9) Uani 1 1 d . . . . .
H10B H 0.0038 0.1955 0.3399 0.043 Uiso 1 1 calc R U . . .
C11B C 0.76544(19) 0.3075(4) 0.26540(17) 0.0192(6) Uani 1 1 d . . . . .
H11A H 0.7824 0.2465 0.3108 0.023 Uiso 1 1 calc R U . . .
C11A C 0.26175(19) -0.1912(4) 0.26726(17) 0.0199(6) Uani 1 1 d . . . . .
H11B H 0.2802 -0.2535 0.3121 0.024 Uiso 1 1 calc R U . . .
C12A C 0.34217(19) -0.0850(4) 0.25511(19) 0.0213(6) Uani 1 1 d . . . . .
C12B C 0.84727(19) 0.4103(4) 0.25318(19) 0.0216(6) Uani 1 1 d . . . . .
C13A C 0.3873(2) -0.0084(4) 0.3158(2) 0.0251(7) Uani 1 1 d . . . . .
H13A H 0.3662 -0.0186 0.3610 0.030 Uiso 1 1 calc R U . . .
C13B C 0.8854(2) 0.5042(4) 0.3120(2) 0.0252(7) Uani 1 1 d . . . . .
H13B H 0.8597 0.5051 0.3555 0.030 Uiso 1 1 calc R U . . .
C14B C 0.9613(2) 0.5962(5) 0.3065(2) 0.0311(8) Uani 1 1 d . . . . .
H14A H 0.9861 0.6589 0.3459 0.037 Uiso 1 1 calc R U . . .
C14A C 0.4635(2) 0.0834(4) 0.3099(2) 0.0320(8) Uani 1 1 d . . . . .
H14B H 0.4924 0.1359 0.3508 0.038 Uiso 1 1 calc R U . . .
C15B C 0.9999(2) 0.5940(4) 0.2418(2) 0.0304(8) Uani 1 1 d . . . . .
H15A H 1.0511 0.6545 0.2379 0.036 Uiso 1 1 calc R U . . .
C15A C 0.4958(2) 0.0959(5) 0.2433(2) 0.0338(8) Uani 1 1 d . . . . .
H15B H 0.5480 0.1535 0.2395 0.041 Uiso 1 1 calc R U . . .
C16A C 0.4512(2) 0.0231(5) 0.1822(2) 0.0345(8) Uani 1 1 d . . . . .
H16A H 0.4721 0.0353 0.1370 0.041 Uiso 1 1 calc R U . . .
C16B C 0.9623(2) 0.5016(4) 0.1829(2) 0.0299(8) Uani 1 1 d . . . . .
H16B H 0.9876 0.5022 0.1393 0.036 Uiso 1 1 calc R U . . .
C17B C 0.8864(2) 0.4075(4) 0.1888(2) 0.0256(7) Uani 1 1 d . . . . .
H17A H 0.8623 0.3432 0.1496 0.031 Uiso 1 1 calc R U . . .
C17A C 0.3744(2) -0.0689(4) 0.1881(2) 0.0277(7) Uani 1 1 d . . . . .
H17B H 0.3451 -0.1192 0.1469 0.033 Uiso 1 1 calc R U . . .
C18B C 0.73994(19) 0.1744(4) 0.20929(18) 0.0210(6) Uani 1 1 d . . . . .
C18A C 0.23555(19) -0.3232(4) 0.21072(18) 0.0207(6) Uani 1 1 d . . . . .
C19B C 0.7043(2) 0.1961(4) 0.13545(19) 0.0230(6) Uani 1 1 d . . . . .
C19A C 0.1904(2) -0.3013(4) 0.13907(19) 0.0225(6) Uani 1 1 d . . . . .
C20A C 0.2480(2) -0.4918(4) 0.22017(19) 0.0231(6) Uani 1 1 d . . . . .
C20B C 0.7444(2) 0.0061(4) 0.22158(19) 0.0230(6) Uani 1 1 d . . . . .
C21B C 0.6405(2) -0.0078(4) 0.03874(18) 0.0219(6) Uani 1 1 d . . . . .
C21A C 0.1385(2) -0.5060(4) 0.03926(19) 0.0247(7) Uani 1 1 d . . . . .
C22B C 0.6468(2) 0.0904(5) -0.0223(2) 0.0298(7) Uani 1 1 d . . . . .
H22A H 0.6843 0.1818 -0.0202 0.036 Uiso 1 1 calc R U . . .
C22A C 0.0756(2) -0.4052(5) 0.0011(2) 0.0393(8) Uani 1 1 d . . . . .
H22B H 0.0561 -0.3089 0.0221 0.047 Uiso 1 1 calc R U . . .
C23B C 0.5955(2) 0.0482(5) -0.0869(2) 0.0317(7) Uani 1 1 d . . . . .
H23A H 0.5975 0.1144 -0.1281 0.038 Uiso 1 1 calc R U . . .
C23A C 0.0426(3) -0.4517(6) -0.0691(3) 0.0488(10) Uani 1 1 d . . . . .
H23B H 0.0021 -0.3831 -0.0960 0.059 Uiso 1 1 calc R U . . .
C24A C 0.0681(3) -0.5953(6) -0.0995(2) 0.0463(10) Uani 1 1 d . . . . .
H24A H 0.0436 -0.6262 -0.1460 0.056 Uiso 1 1 calc R U . . .
C24B C 0.5418(2) -0.0895(5) -0.0910(2) 0.0364(8) Uani 1 1 d . . . . .
H24B H 0.5084 -0.1171 -0.1346 0.044 Uiso 1 1 calc R U . . .
C25A C 0.1310(3) -0.6956(6) -0.0606(2) 0.0458(10) Uani 1 1 d . . . . .
H25A H 0.1492 -0.7928 -0.0816 0.055 Uiso 1 1 calc R U . . .
C25B C 0.5383(3) -0.1865(6) -0.0294(2) 0.0435(9) Uani 1 1 d . . . . .
H25B H 0.5023 -0.2799 -0.0320 0.052 Uiso 1 1 calc R U . . .
C26A C 0.1668(2) -0.6522(5) 0.0095(2) 0.0370(8) Uani 1 1 d . . . . .
H26A H 0.2086 -0.7194 0.0358 0.044 Uiso 1 1 calc R U . . .
C26B C 0.5876(2) -0.1468(5) 0.0359(2) 0.0337(8) Uani 1 1 d . . . . .
H26B H 0.5850 -0.2126 0.0771 0.040 Uiso 1 1 calc R U . . .
C27B C 0.7778(3) -0.0896(4) 0.2881(2) 0.0318(8) Uani 1 1 d . . . . .
H27A H 0.7993 -0.0142 0.3263 0.048 Uiso 1 1 calc R U . . .
H27B H 0.7308 -0.1552 0.3037 0.048 Uiso 1 1 calc R U . . .
H27C H 0.8248 -0.1613 0.2771 0.048 Uiso 1 1 calc R U . . .
C27A C 0.2899(3) -0.5880(5) 0.2837(2) 0.0357(9) Uani 1 1 d . . . . .
H27D H 0.3110 -0.5130 0.3222 0.054 Uiso 1 1 calc R U . . .
H27E H 0.2473 -0.6621 0.3006 0.054 Uiso 1 1 calc R U . . .
H27F H 0.3384 -0.6511 0.2691 0.054 Uiso 1 1 calc R U . . .
C28 C 0.2509(2) 0.1643(7) 0.5012(3) 0.0532(15) Uani 1 1 d . . . . .
H29C H 0.2754 0.0950 0.5415 0.064 Uiso 1 1 calc R U . . .
H29A H 0.2285 0.0916 0.4614 0.064 Uiso 1 1 calc R U . . .

loop_
_atom_site_aniso_label
_atom_site_aniso_U_11
_atom_site_aniso_U_22
_atom_site_aniso_U_33
_atom_site_aniso_U_23
_atom_site_aniso_U_13
_atom_site_aniso_U_12
Cl1 0.0436(6) 0.0419(6) 0.0521(6) -0.0095(4) 0.0064(4) 0.0024(4)
Cl2 0.0477(6) 0.0505(7) 0.0615(7) 0.0159(5) 0.0103(5) -0.0011(5)
N1B 0.0228(13) 0.0123(12) 0.0335(14) 0.0018(11) -0.0018(11) 0.0012(10)
N1A 0.0224(13) 0.0165(13) 0.0320(14) -0.0009(11) 0.0035(11) -0.0021(10)
N2B 0.0246(13) 0.0109(13) 0.0338(14) 0.0015(11) 0.0007(11) -0.0024(10)
N2A 0.0235(13) 0.0124(13) 0.0374(15) -0.0013(11) 0.0022(11) -0.0008(10)
O1A 0.0311(12) 0.0131(10) 0.0346(13) 0.0008(9) 0.0012(10) 0.0011(9)
O1B 0.0253(11) 0.0109(10) 0.0350(12) 0.0003(9) 0.0027(9) -0.0002(9)
O2A 0.0367(12) 0.0142(11) 0.0348(13) 0.0006(10) -0.0048(10) -0.0011(10)
O2B 0.0359(12) 0.0108(10) 0.0353(12) 0.0015(9) -0.0053(10) 0.0012(10)
C1B 0.0205(15) 0.0275(17) 0.0351(17) -0.0008(14) 0.0028(13) -0.0047(13)
C1A 0.0202(15) 0.0253(17) 0.0342(17) -0.0001(14) 0.0041(13) -0.0052(12)
C2A 0.0333(19) 0.034(2) 0.037(2) 0.0029(15) 0.0054(15) -0.0088(15)
C2B 0.0297(18) 0.035(2) 0.0356(19) 0.0026(15) 0.0044(15) -0.0068(15)
C3A 0.039(2) 0.035(2) 0.044(2) -0.0079(17) 0.0185(16) -0.0165(17)
C3B 0.0324(19) 0.035(2) 0.042(2) -0.0060(17) 0.0127(15) -0.0107(16)
C4A 0.033(2) 0.0272(19) 0.058(2) -0.0120(17) 0.0222(17) -0.0059(15)
C4B 0.0262(18) 0.031(2) 0.056(2) -0.0106(17) 0.0151(16) -0.0030(14)
C5B 0.0193(15) 0.0211(16) 0.045(2) -0.0085(14) 0.0060(14) -0.0040(13)
C5A 0.0217(15) 0.0210(16) 0.0449(19) -0.0102(14) 0.0087(14) -0.0044(13)
C6A 0.0144(13) 0.0159(15) 0.0342(16) -0.0055(12) 0.0026(12) -0.0032(11)
C6B 0.0137(13) 0.0180(15) 0.0349(17) -0.0050(12) 0.0021(12) -0.0035(11)
C7A 0.0130(13) 0.0141(14) 0.0309(16) -0.0017(12) 0.0000(11) -0.0015(11)
C7B 0.0124(13) 0.0128(14) 0.0337(16) -0.0016(12) -0.0018(11) -0.0025(11)
C8B 0.0170(14) 0.0118(14) 0.0385(17) 0.0004(13) 0.0006(12) -0.0036(11)
C8A 0.0197(14) 0.0139(14) 0.0366(17) 0.0003(13) 0.0003(12) -0.0007(11)
C9A 0.0251(17) 0.0170(16) 0.055(2) 0.0012(15) 0.0033(15) 0.0055(13)
C9B 0.0204(15) 0.0156(16) 0.052(2) 0.0034(14) 0.0026(14) 0.0021(12)
C10B 0.0211(16) 0.0197(17) 0.060(2) -0.0026(16) 0.0106(15) 0.0032(13)
C10A 0.0227(17) 0.0230(18) 0.064(3) -0.0048(17) 0.0152(16) 0.0066(14)
C11B 0.0156(14) 0.0131(14) 0.0288(15) 0.0018(12) 0.0021(11) -0.0007(11)
C11A 0.0176(14) 0.0140(14) 0.0280(15) 0.0008(12) 0.0027(11) 0.0010(11)
C12A 0.0150(13) 0.0136(14) 0.0345(16) 0.0000(12) 0.0001(12) -0.0001(11)
C12B 0.0139(13) 0.0138(14) 0.0365(16) 0.0031(12) -0.0002(12) -0.0016(11)
C13A 0.0177(14) 0.0175(15) 0.0397(18) -0.0018(13) 0.0015(13) -0.0009(12)
C13B 0.0166(14) 0.0194(16) 0.0394(18) -0.0027(13) 0.0019(13) -0.0020(12)
C14B 0.0195(16) 0.0209(17) 0.051(2) -0.0027(15) -0.0058(14) -0.0045(13)
C14A 0.0183(15) 0.0202(17) 0.055(2) -0.0034(16) -0.0059(15) -0.0030(13)
C15B 0.0127(14) 0.0204(16) 0.058(2) 0.0065(16) 0.0020(14) -0.0046(12)
C15A 0.0164(15) 0.0207(17) 0.065(3) 0.0000(17) 0.0082(15) -0.0035(13)
C16A 0.0264(17) 0.0261(18) 0.054(2) 0.0004(16) 0.0167(16) -0.0017(14)
C16B 0.0185(15) 0.0266(18) 0.046(2) 0.0087(15) 0.0085(14) -0.0004(13)
C17B 0.0196(15) 0.0176(15) 0.0398(18) 0.0028(13) 0.0044(13) -0.0033(12)
C17A 0.0252(16) 0.0180(16) 0.0412(19) -0.0024(13) 0.0101(13) -0.0074(13)
C18B 0.0161(14) 0.0151(14) 0.0320(16) 0.0017(12) 0.0042(12) -0.0007(11)
C18A 0.0157(14) 0.0156(14) 0.0310(16) -0.0006(12) 0.0039(11) -0.0015(11)
C19B 0.0207(14) 0.0132(14) 0.0353(17) -0.0025(12) 0.0039(12) 0.0001(12)
C19A 0.0193(14) 0.0154(14) 0.0334(17) -0.0033(12) 0.0052(12) -0.0026(12)
C20A 0.0166(14) 0.0161(15) 0.0368(17) 0.0011(13) 0.0034(12) -0.0009(11)
C20B 0.0169(14) 0.0163(15) 0.0353(17) 0.0030(13) 0.0006(12) 0.0000(12)
C21B 0.0171(14) 0.0183(15) 0.0307(16) -0.0017(12) 0.0038(12) 0.0009(12)
C21A 0.0197(15) 0.0231(16) 0.0320(16) -0.0036(13) 0.0057(12) -0.0071(12)
C22B 0.0230(15) 0.0205(15) 0.047(2) -0.0018(14) 0.0089(14) -0.0019(12)
C22A 0.0332(18) 0.035(2) 0.049(2) -0.0036(17) 0.0050(16) -0.0053(16)
C23B 0.0316(17) 0.0256(17) 0.0378(18) 0.0008(14) 0.0042(14) 0.0007(14)
C23A 0.051(2) 0.040(2) 0.052(2) 0.000(2) -0.0095(19) -0.0115(19)
C24A 0.052(2) 0.045(2) 0.041(2) -0.0107(19) 0.0008(18) -0.019(2)
C24B 0.0305(18) 0.039(2) 0.039(2) -0.0035(16) -0.0032(15) -0.0094(16)
C25A 0.042(2) 0.041(2) 0.057(3) -0.0187(19) 0.0172(19) -0.0150(18)
C25B 0.040(2) 0.042(2) 0.048(2) -0.0001(18) 0.0030(17) -0.0205(18)
C26A 0.0296(17) 0.0314(19) 0.052(2) -0.0077(17) 0.0129(15) -0.0091(15)
C26B 0.0311(17) 0.0270(18) 0.044(2) 0.0025(15) 0.0067(15) -0.0078(14)
C27B 0.0359(18) 0.0174(16) 0.0394(19) 0.0019(14) -0.0079(15) 0.0018(14)
C27A 0.041(2) 0.0186(16) 0.044(2) 0.0017(15) -0.0116(16) 0.0019(15)
C28 0.026(2) 0.026(2) 0.105(5) -0.0020(19) -0.004(3) -0.0001(13)

loop_
_atom_type_symbol
_atom_type_description
_atom_type_scat_dispersion_real
_atom_type_scat_dispersion_imag
_atom_type_scat_source
C C 0.0181 0.0091 'International Tables Vol C Tables 4.2.6.8 and 6.1.1.4'
H H 0.0000 0.0000 'International Tables Vol C Tables 4.2.6.8 and 6.1.1.4'
N N 0.0311 0.0180 'International Tables Vol C Tables 4.2.6.8 and 6.1.1.4'
O O 0.0492 0.0322 'International Tables Vol C Tables 4.2.6.8 and 6.1.1.4'
Cl Cl 0.3639 0.7018 'International Tables Vol C Tables 4.2.6.8 and 6.1.1.4'

loop_
_geom_angle_atom_site_label_1
_geom_angle_atom_site_label_2
_geom_angle_atom_site_label_3
_geom_angle
_geom_angle_site_symmetry_1
_geom_angle_site_symmetry_3
_geom_angle_publ_flag
N2B N1B C19B 108.7(3) . . ?
N2B N1B C21B 121.6(3) . . ?
C19B N1B C21B 128.4(3) . . ?
N2A N1A C19A 109.2(3) . . ?
N2A N1A C21A 121.8(3) . . ?
C19A N1A C21A 128.5(3) . . ?
C20B N2B N1B 108.6(3) . . ?
C20A N2A N1A 108.4(3) . . ?
C2B C1B C6B 121.5(3) . . ?
C2A C1A C6A 121.8(3) . . ?
C1A C2A C3A 120.6(4) . . ?
C1B C2B C3B 121.2(4) . . ?
C4A C3A C2A 119.1(4) . . ?
C4B C3B C2B 118.8(4) . . ?
C3A C4A C5A 122.1(4) . . ?
C3B C4B C5B 121.9(3) . . ?
C10B C5B C4B 120.6(3) . . ?
C10B C5B C6B 119.5(3) . . ?
C4B C5B C6B 119.8(4) . . ?
C10A C5A C4A 120.9(3) . . ?
C10A C5A C6A 119.4(3) . . ?
C4A C5A C6A 119.7(4) . . ?
C1A C6A C5A 116.7(3) . . ?
C1A C6A C7A 123.4(3) . . ?
C5A C6A C7A 119.9(3) . . ?
C1B C6B C5B 116.8(3) . . ?
C1B C6B C7B 123.4(3) . . ?
C5B C6B C7B 119.8(3) . . ?
C8A C7A C6A 118.0(3) . . ?
C8A C7A C11A 121.8(3) . . ?
C6A C7A C11A 120.1(3) . . ?
C8B C7B C6B 118.1(3) . . ?
C8B C7B C11B 121.3(3) . . ?
C6B C7B C11B 120.5(3) . . ?
O1B C8B C7B 122.8(3) . . ?
O1B C8B C9B 116.0(3) . . ?
C7B C8B C9B 121.2(3) . . ?
O1A C8A C7A 122.5(3) . . ?
O1A C8A C9A 116.1(3) . . ?
C7A C8A C9A 121.4(3) . . ?
C10A C9A C8A 121.0(3) . . ?
C10B C9B C8B 121.1(3) . . ?
C9B C10B C5B 120.2(3) . . ?
C9A C10A C5A 120.2(3) . . ?
C18B C11B C12B 115.7(3) . . ?
C18B C11B C7B 113.2(2) . . ?
C12B C11B C7B 112.5(2) . . ?
C18A C11A C12A 116.5(3) . . ?
C18A C11A C7A 113.6(2) . . ?
C12A C11A C7A 111.8(3) . . ?
C17A C12A C13A 118.8(3) . . ?
C17A C12A C11A 123.5(3) . . ?
C13A C12A C11A 117.6(3) . . ?
C17B C12B C13B 119.5(3) . . ?
C17B C12B C11B 123.4(3) . . ?
C13B C12B C11B 117.0(3) . . ?
C12A C13A C14A 121.1(3) . . ?
C14B C13B C12B 120.8(3) . . ?
C13B C14B C15B 119.6(3) . . ?
C15A C14A C13A 119.6(3) . . ?
C16B C15B C14B 120.0(3) . . ?
C14A C15A C16A 120.2(3) . . ?
C15A C16A C17A 120.2(4) . . ?
C15B C16B C17B 120.3(3) . . ?
C12B C17B C16B 119.8(3) . . ?
C12A C17A C16A 120.1(3) . . ?
C20B C18B C19B 106.6(3) . . ?
C20B C18B C11B 125.7(3) . . ?
C19B C18B C11B 127.7(3) . . ?
C20A C18A C19A 106.5(3) . . ?
C20A C18A C11A 125.7(3) . . ?
C19A C18A C11A 127.8(3) . . ?
O2B C19B N1B 122.2(3) . . ?
O2B C19B C18B 131.4(3) . . ?
N1B C19B C18B 106.4(3) . . ?
O2A C19A N1A 123.0(3) . . ?
O2A C19A C18A 131.0(3) . . ?
N1A C19A C18A 105.9(3) . . ?
N2A C20A C18A 109.9(3) . . ?
N2A C20A C27A 119.3(3) . . ?
C18A C20A C27A 130.8(3) . . ?
N2B C20B C18B 109.6(3) . . ?
N2B C20B C27B 119.6(3) . . ?
C18B C20B C27B 130.7(3) . . ?
C26B C21B C22B 121.7(3) . . ?
C26B C21B N1B 119.2(3) . . ?
C22B C21B N1B 119.1(3) . . ?
C22A C21A C26A 121.6(4) . . ?
C22A C21A N1A 119.6(3) . . ?
C26A C21A N1A 118.7(3) . . ?
C21B C22B C23B 118.1(3) . . ?
C21A C22A C23A 118.3(4) . . ?
C24B C23B C22B 121.2(3) . . ?
C24A C23A C22A 121.5(4) . . ?
C23A C24A C25A 119.6(4) . . ?
C23B C24B C25B 119.2(3) . . ?
C26A C25A C24A 120.7(4) . . ?
C26B C25B C24B 121.1(3) . . ?
C21A C26A C25A 118.2(4) . . ?
C21B C26B C25B 118.6(3) . . ?
Cl2 C28 Cl1 114.0(3) . . ?

loop_
_geom_bond_atom_site_label_1
_geom_bond_atom_site_label_2
_geom_bond_distance
_geom_bond_site_symmetry_2
_geom_bond_publ_flag
Cl1 C28 1.749(4) . ?
Cl2 C28 1.748(4) . ?
N1B N2B 1.368(4) . ?
N1B C19B 1.382(4) . ?
N1B C21B 1.435(4) . ?
N1A N2A 1.372(4) . ?
N1A C19A 1.381(4) . ?
N1A C21A 1.429(4) . ?
N2B C20B 1.344(4) . ?
N2A C20A 1.341(4) . ?
O1A C8A 1.363(4) . ?
O1B C8B 1.366(4) . ?
O2A C19A 1.258(4) . ?
O2B C19B 1.264(4) . ?
C1B C2B 1.373(5) . ?
C1B C6B 1.429(5) . ?
C1A C2A 1.371(5) . ?
C1A C6A 1.427(5) . ?
C2A C3A 1.416(6) . ?
C2B C3B 1.412(6) . ?
C3A C4A 1.354(6) . ?
C3B C4B 1.362(6) . ?
C4A C5A 1.413(6) . ?
C4B C5B 1.418(6) . ?
C5B C10B 1.412(5) . ?
C5B C6B 1.430(5) . ?
C5A C10A 1.411(6) . ?
C5A C6A 1.432(5) . ?
C6A C7A 1.440(4) . ?
C6B C7B 1.443(5) . ?
C7A C8A 1.396(4) . ?
C7A C11A 1.536(4) . ?
C7B C8B 1.389(4) . ?
C7B C11B 1.537(4) . ?
C8B C9B 1.417(4) . ?
C8A C9A 1.407(5) . ?
C9A C10A 1.376(6) . ?
C9B C10B 1.368(6) . ?
C11B C18B 1.510(4) . ?
C11B C12B 1.536(4) . ?
C11A C18A 1.511(4) . ?
C11A C12A 1.532(4) . ?
C12A C17A 1.386(5) . ?
C12A C13A 1.391(5) . ?
C12B C17B 1.387(5) . ?
C12B C13B 1.395(5) . ?
C13A C14A 1.392(5) . ?
C13B C14B 1.387(5) . ?
C14B C15B 1.388(6) . ?
C14A C15A 1.377(6) . ?
C15B C16B 1.386(6) . ?
C15A C16A 1.381(6) . ?
C16A C17A 1.400(5) . ?
C16B C17B 1.398(5) . ?
C18B C20B 1.375(5) . ?
C18B C19B 1.419(5) . ?
C18A C20A 1.380(5) . ?
C18A C19A 1.431(5) . ?
C20A C27A 1.487(5) . ?
C20B C27B 1.489(5) . ?
C21B C26B 1.378(5) . ?
C21B C22B 1.388(5) . ?
C21A C22A 1.387(5) . ?
C21A C26A 1.388(5) . ?
C22B C23B 1.392(5) . ?
C22A C23A 1.387(6) . ?
C23B C24B 1.375(5) . ?
C23A C24A 1.361(7) . ?
C24A C25A 1.391(7) . ?
C24B C25B 1.384(6) . ?
C25A C26A 1.389(6) . ?
C25B C26B 1.384(5) . ?
